data_2208976
loop_
_publ_author_name
'Gao, Yu-Xing'
'Fang, Hua'
'Zeng, Qing-Le'
'Chen, Wei-Zhu'
'Zhao, Yu-Fen'

_publ_section_title
;
 <i>N</i>-{[3'-Formyl-2,2'-bis(methoxymethoxy)biphenyl-3-yl]methyl}formamide
;
_journal_coeditor_code RZ2014
_journal_issue 5
_journal_name_full 'Acta Crystallographica Section E'
_journal_page_first o1687
_journal_page_last o1688
_journal_paper_doi 10.1107/S1600536806011330
_journal_volume 62
_journal_year 2006
_chemical_formula_iupac 'C19 H21 N O6'
_chemical_formula_moiety 'C19 H21 N O6'
_chemical_formula_sum 'C19 H21 N O6'
_chemical_formula_weight 359.37
_chemical_name_systematic
;
N-{[3'-Formyl-2,2'-bis(methoxymethoxy)biphenyl-3-yl]methyl}formamide
;
_space_group_IT_number 2
_symmetry_cell_setting triclinic
_symmetry_space_group_name_Hall '-P 1'
_symmetry_space_group_name_H-M 'P -1'
_atom_sites_solution_hydrogens geom
_atom_sites_solution_primary direct
_atom_sites_solution_secondary difmap
_audit_creation_method SHELXL97
_cell_angle_alpha 90.588(7)
_cell_angle_beta 101.626(6)
_cell_angle_gamma 104.636(6)
_cell_formula_units_Z 2
_cell_length_a 8.101(3)
_cell_length_b 9.640(3)
_cell_length_c 12.419(5)
_cell_measurement_reflns_used 1736
_cell_measurement_temperature 273(2)
_cell_measurement_theta_max 26.72
_cell_measurement_theta_min 2.66
_cell_volume 917.2(6)
_computing_cell_refinement 'SAINT (Bruker, 2001)'
_computing_data_collection 'SMART (Bruker, 2001)'
_computing_data_reduction SAINT
_computing_molecular_graphics 'ORTEP-3 (Farrugia, 1997) and VIEWERPRO (Accelrys, 2001)'
_computing_publication_material SHELXL97
_computing_structure_refinement 'SHELXL97 (Sheldrick, 1997)'
_computing_structure_solution 'SHELXS97 (Sheldrick, 1997)'
_diffrn_ambient_temperature 273(2)
_diffrn_measured_fraction_theta_full 0.985
_diffrn_measured_fraction_theta_max 0.985
_diffrn_measurement_device_type 'Bruker APEX area-detector'
_diffrn_measurement_method '\f and \w'
_diffrn_radiation_monochromator graphite
_diffrn_radiation_source 'fine-focus sealed tube'
_diffrn_radiation_type MoK\a
_diffrn_radiation_wavelength 0.71073
_diffrn_reflns_av_R_equivalents 0.0171
_diffrn_reflns_av_sigmaI/netI 0.0447
_diffrn_reflns_limit_h_max 9
_diffrn_reflns_limit_h_min -9
_diffrn_reflns_limit_k_max 11
_diffrn_reflns_limit_k_min -10
_diffrn_reflns_limit_l_max 14
_diffrn_reflns_limit_l_min -11
_diffrn_reflns_number 4642
_diffrn_reflns_theta_full 25.00
_diffrn_reflns_theta_max 25.00
_diffrn_reflns_theta_min 1.68
_diffrn_standards_decay_% 0
_diffrn_standards_interval_count 0
_diffrn_standards_interval_time 0
_diffrn_standards_number 0
_exptl_absorpt_coefficient_mu 0.097
_exptl_absorpt_correction_T_max 0.9894
_exptl_absorpt_correction_T_min 0.9548
_exptl_absorpt_correction_type multi-scan
_exptl_absorpt_process_details '(SADABS; Bruker, 2001)'
_exptl_crystal_colour colourless
_exptl_crystal_density_diffrn 1.301
_exptl_crystal_density_method 'not measured'
_exptl_crystal_description block
_exptl_crystal_F_000 380
_exptl_crystal_size_max 0.48
_exptl_crystal_size_mid 0.25
_exptl_crystal_size_min 0.11
_refine_diff_density_max 0.406
_refine_diff_density_min -0.414
_refine_ls_extinction_method none
_refine_ls_goodness_of_fit_ref 1.070
_refine_ls_hydrogen_treatment constr
_refine_ls_matrix_type full
_refine_ls_number_parameters 235
_refine_ls_number_reflns 3178
_refine_ls_number_restraints 0
_refine_ls_restrained_S_all 1.070
_refine_ls_R_factor_all 0.0803
_refine_ls_R_factor_gt 0.0664
_refine_ls_shift/su_max 0.000
_refine_ls_shift/su_mean 0.000
_refine_ls_structure_factor_coef Fsqd
_refine_ls_weighting_details 'calc w = 1/[\s^2^(Fo^2^)+(0.1084P)^2^+0.3792P] where P=(Fo^2^+2Fc^2^)/3'
_refine_ls_weighting_scheme calc
_refine_ls_wR_factor_gt 0.1947
_refine_ls_wR_factor_ref 0.2066
_reflns_number_gt 2485
_reflns_number_total 3178
_reflns_threshold_expression I>2\s(I)
_cod_data_source_file rz2014.cif
_cod_data_source_block I
_cod_original_cell_volume 917.3(6)
_cod_database_code 2208976
_cod_database_fobs_code 2208976

loop_
_symmetry_equiv_pos_as_xyz
'x, y, z'
'-x, -y, -z'

loop_
_atom_site_type_symbol
_atom_site_label
_atom_site_fract_x
_atom_site_fract_y
_atom_site_fract_z
_atom_site_U_iso_or_equiv
_atom_site_adp_type
_atom_site_calc_flag
_atom_site_refinement_flags
_atom_site_occupancy
C C1 0.4611(3) 0.2224(3) 0.2608(2) 0.0437(6) Uani d . 1
N N1 0.2686(5) -0.2044(4) -0.0009(3) 0.0913(11) Uani d . 1
H H1A 0.3344 -0.2490 0.0403 0.110 Uiso calc R 1
O O1 0.1562(5) -0.3937(3) -0.1370(3) 0.1197(12) Uani d . 1
O O2 0.2393(2) 0.2023(2) 0.09585(16) 0.0515(5) Uani d . 1
C C2 0.3613(3) 0.1457(3) 0.1627(2) 0.0432(6) Uani d . 1
C C3 0.3777(4) 0.0090(3) 0.1336(2) 0.0454(6) Uani d . 1
O O3 0.3129(3) 0.2761(3) -0.07022(19) 0.0759(7) Uani d . 1
O O4 0.1453(2) 0.25468(19) 0.31223(15) 0.0464(5) Uani d . 1
C C4 0.4982(4) -0.0477(3) 0.2046(3) 0.0541(7) Uani d . 1
H H4A 0.5099 -0.1383 0.1874 0.065 Uiso calc R 1
O O5 0.2107(3) 0.1137(2) 0.45830(17) 0.0623(6) Uani d . 1
C C5 0.5993(4) 0.0287(3) 0.2996(3) 0.0590(8) Uani d . 1
H H5A 0.6800 -0.0097 0.3453 0.071 Uiso calc R 1
C C6 0.5810(4) 0.1627(3) 0.3269(3) 0.0535(7) Uani d . 1
H H6A 0.6505 0.2138 0.3911 0.064 Uiso calc R 1
O O6 0.0765(4) 0.6330(3) 0.4169(3) 0.0907(9) Uani d . 1
C C7 0.2715(4) -0.0724(3) 0.0325(3) 0.0540(7) Uani d . 1
H H7A 0.1517 -0.0753 0.0348 0.065 Uiso calc R 1
H H7B 0.2996 -0.0127 -0.0270 0.065 Uiso calc R 1
C C8 0.1617(5) -0.2760(4) -0.1017(3) 0.0796(11) Uani d . 1
H H8A 0.0895 -0.2267 -0.1439 0.096 Uiso calc R 1
C C9 0.0962(5) 0.5251(3) 0.3774(3) 0.0602(8) Uani d . 1
H H9A -0.0008 0.4469 0.3581 0.072 Uiso calc R 1
C C10 0.3079(5) 0.3208(3) 0.0347(3) 0.0640(9) Uani d . 1
H H10A 0.2360 0.3880 0.0301 0.077 Uiso calc R 1
H H10B 0.4250 0.3705 0.0733 0.077 Uiso calc R 1
C C11 0.1466(6) 0.2342(5) -0.1431(3) 0.0925(13) Uani d . 1
H H11A 0.1600 0.2046 -0.2142 0.139 Uiso calc R 1
H H11B 0.0950 0.3140 -0.1499 0.139 Uiso calc R 1
H H11C 0.0724 0.1558 -0.1144 0.139 Uiso calc R 1
C C12 0.1054(4) 0.1987(3) 0.4124(3) 0.0546(7) Uani d . 1
H H12A 0.1180 0.2779 0.4648 0.066 Uiso calc R 1
H H12B -0.0154 0.1427 0.3982 0.066 Uiso calc R 1
C C13 0.1748(6) -0.0215(3) 0.3983(3) 0.0766(11) Uani d . 1
H H13A 0.2520 -0.0757 0.4341 0.115 Uiso calc R 1
H H13B 0.1920 -0.0058 0.3247 0.115 Uiso calc R 1
H H13C 0.0561 -0.0738 0.3957 0.115 Uiso calc R 1
C C14 0.4391(3) 0.3635(3) 0.2961(2) 0.0430(6) Uani d . 1
C C15 0.2836(3) 0.3759(3) 0.3229(2) 0.0403(6) Uani d . 1
C C16 0.2648(4) 0.5089(3) 0.3575(2) 0.0479(7) Uani d . 1
C C17 0.4079(5) 0.6292(3) 0.3701(3) 0.0607(8) Uani d . 1
H H17A 0.3982 0.7176 0.3949 0.073 Uiso calc R 1
C C18 0.5624(4) 0.6181(3) 0.3464(3) 0.0620(8) Uani d . 1
H H18A 0.6572 0.6985 0.3556 0.074 Uiso calc R 1
C C19 0.5771(4) 0.4865(3) 0.3085(3) 0.0562(8) Uani d . 1
H H19A 0.6815 0.4805 0.2910 0.067 Uiso calc R 1

loop_
_atom_site_aniso_label
_atom_site_aniso_U_11
_atom_site_aniso_U_22
_atom_site_aniso_U_33
_atom_site_aniso_U_12
_atom_site_aniso_U_13
_atom_site_aniso_U_23
C1 0.0437(14) 0.0419(14) 0.0490(15) 0.0161(11) 0.0114(12) 0.0015(12)
N1 0.096(2) 0.098(2) 0.082(2) 0.043(2) 0.0048(19) -0.0179(19)
O1 0.146(3) 0.096(2) 0.111(2) 0.049(2) -0.007(2) -0.0524(19)
O2 0.0563(11) 0.0562(12) 0.0480(11) 0.0274(9) 0.0086(9) 0.0053(9)
C2 0.0449(14) 0.0464(15) 0.0445(15) 0.0197(12) 0.0134(12) 0.0048(11)
C3 0.0497(15) 0.0445(15) 0.0452(15) 0.0150(12) 0.0139(12) -0.0010(12)
O3 0.0757(16) 0.1086(19) 0.0530(13) 0.0363(14) 0.0197(12) 0.0133(13)
O4 0.0489(11) 0.0417(10) 0.0477(11) 0.0109(8) 0.0093(8) -0.0007(8)
C4 0.0636(18) 0.0443(15) 0.0611(18) 0.0276(14) 0.0116(15) 0.0004(13)
O5 0.0874(16) 0.0453(11) 0.0565(13) 0.0236(11) 0.0121(11) 0.0042(9)
C5 0.0589(18) 0.0510(17) 0.068(2) 0.0283(14) -0.0017(15) 0.0002(15)
C6 0.0517(16) 0.0488(16) 0.0575(18) 0.0180(13) -0.0003(14) -0.0016(13)
O6 0.115(2) 0.0567(14) 0.128(2) 0.0392(14) 0.0681(19) 0.0002(14)
C7 0.0588(17) 0.0545(17) 0.0551(17) 0.0198(14) 0.0204(14) -0.0022(14)
C8 0.081(2) 0.087(3) 0.070(2) 0.034(2) -0.0002(19) -0.027(2)
C9 0.078(2) 0.0481(16) 0.067(2) 0.0300(16) 0.0254(17) 0.0049(14)
C10 0.084(2) 0.0599(19) 0.0576(19) 0.0342(17) 0.0164(17) 0.0125(15)
C11 0.093(3) 0.134(4) 0.053(2) 0.037(3) 0.011(2) 0.013(2)
C12 0.0604(17) 0.0483(16) 0.0588(18) 0.0119(14) 0.0236(14) 0.0026(13)
C13 0.121(3) 0.0408(16) 0.075(2) 0.0214(18) 0.038(2) 0.0038(15)
C14 0.0481(15) 0.0390(14) 0.0418(14) 0.0143(12) 0.0058(11) 0.0002(11)
C15 0.0485(14) 0.0364(13) 0.0364(13) 0.0132(11) 0.0071(11) 0.0031(10)
C16 0.0636(17) 0.0405(14) 0.0453(15) 0.0211(13) 0.0152(13) 0.0032(12)
C17 0.083(2) 0.0372(15) 0.066(2) 0.0166(15) 0.0237(17) -0.0045(13)
C18 0.068(2) 0.0382(15) 0.075(2) 0.0028(14) 0.0184(17) -0.0039(14)
C19 0.0492(16) 0.0499(16) 0.070(2) 0.0115(13) 0.0151(14) -0.0008(14)

loop_
_atom_type_symbol
_atom_type_description
_atom_type_scat_dispersion_real
_atom_type_scat_dispersion_imag
_atom_type_scat_source
C C 0.0033 0.0016 'International Tables Vol C Tables 4.2.6.8 and 6.1.1.4'
H H 0.0000 0.0000 'International Tables Vol C Tables 4.2.6.8 and 6.1.1.4'
O O 0.0106 0.0060 'International Tables Vol C Tables 4.2.6.8 and 6.1.1.4'
N N 0.0061 0.0033 'International Tables Vol C Tables 4.2.6.8 and 6.1.1.4'

loop_
_geom_angle_atom_site_label_1
_geom_angle_atom_site_label_2
_geom_angle_atom_site_label_3
_geom_angle
_geom_angle_publ_flag
C6 C1 C2 118.5(2) no
C6 C1 C14 119.6(2) no
C2 C1 C14 121.9(2) no
C7 N1 C8 123.2(3) no
C7 N1 H1A 118.4 no
C8 N1 H1A 118.4 no
C2 O2 C10 115.9(2) no
O2 C2 C1 119.5(2) no
O2 C2 C3 119.4(2) no
C1 C2 C3 121.0(2) no
C4 C3 C2 118.2(2) no
C4 C3 C7 120.6(2) no
C2 C3 C7 121.2(3) no
C10 O3 C11 114.1(3) no
C15 O4 C12 116.1(2) no
C5 C4 C3 121.0(3) no
C5 C4 H4A 119.5 no
C3 C4 H4A 119.5 no
C12 O5 C13 113.3(3) no
C4 C5 C6 120.0(3) no
C4 C5 H5A 120.0 no
C6 C5 H5A 120.0 no
C5 C6 C1 121.3(3) no
C5 C6 H6A 119.3 no
C1 C6 H6A 119.3 no
N1 C7 C3 126.8(3) no
N1 C7 H7A 105.6 no
C3 C7 H7A 105.6 no
N1 C7 H7B 105.6 no
C3 C7 H7B 105.6 no
H7A C7 H7B 106.1 no
O1 C8 N1 126.1(4) no
O1 C8 H8A 116.9 no
N1 C8 H8A 116.9 no
O6 C9 C16 124.3(3) no
O6 C9 H9A 117.8 no
C16 C9 H9A 117.8 no
O3 C10 O2 111.8(3) no
O3 C10 H10A 109.3 no
O2 C10 H10A 109.3 no
O3 C10 H10B 109.3 no
O2 C10 H10B 109.3 no
H10A C10 H10B 107.9 no
O3 C11 H11A 109.5 no
O3 C11 H11B 109.5 no
H11A C11 H11B 109.5 no
O3 C11 H11C 109.5 no
H11A C11 H11C 109.5 no
H11B C11 H11C 109.5 no
O5 C12 O4 112.9(2) no
O5 C12 H12A 109.0 no
O4 C12 H12A 109.0 no
O5 C12 H12B 109.0 no
O4 C12 H12B 109.0 no
H12A C12 H12B 107.8 no
O5 C13 H13A 109.5 no
O5 C13 H13B 109.5 no
H13A C13 H13B 109.5 no
O5 C13 H13C 109.5 no
H13A C13 H13C 109.5 no
H13B C13 H13C 109.5 no
C19 C14 C15 118.0(2) no
C19 C14 C1 120.4(2) no
C15 C14 C1 121.6(2) no
O4 C15 C14 118.9(2) no
O4 C15 C16 119.9(2) no
C14 C15 C16 121.2(2) no
C17 C16 C15 118.8(3) no
C17 C16 C9 119.7(2) no
C15 C16 C9 121.5(3) no
C18 C17 C16 120.6(3) no
C18 C17 H17A 119.7 no
C16 C17 H17A 119.7 no
C17 C18 C19 119.9(3) no
C17 C18 H18A 120.1 no
C19 C18 H18A 120.1 no
C18 C19 C14 121.5(3) no
C18 C19 H19A 119.3 no
C14 C19 H19A 119.3 no

loop_
_geom_bond_atom_site_label_1
_geom_bond_atom_site_label_2
_geom_bond_distance
_geom_bond_publ_flag
C1 C6 1.386(4) no
C1 C2 1.402(4) no
C1 C14 1.489(4) no
N1 C7 1.327(4) no
N1 C8 1.427(5) no
N1 H1A 0.8600 no
O1 C8 1.200(4) no
O2 C2 1.384(3) no
O2 C10 1.434(4) no
C2 C3 1.408(4) no
C3 C4 1.401(4) no
C3 C7 1.461(4) no
O3 C10 1.380(4) no
O3 C11 1.423(5) no
O4 C15 1.384(3) no
O4 C12 1.425(3) no
C4 C5 1.375(4) no
C4 H4A 0.9300 no
O5 C12 1.375(4) no
O5 C13 1.428(4) no
C5 C6 1.384(4) no
C5 H5A 0.9300 no
C6 H6A 0.9300 no
O6 C9 1.205(4) no
C7 H7A 0.9700 no
C7 H7B 0.9700 no
C8 H8A 0.9300 no
C9 C16 1.481(4) no
C9 H9A 0.9300 no
C10 H10A 0.9700 no
C10 H10B 0.9700 no
C11 H11A 0.9600 no
C11 H11B 0.9600 no
C11 H11C 0.9600 no
C12 H12A 0.9700 no
C12 H12B 0.9700 no
C13 H13A 0.9600 no
C13 H13B 0.9600 no
C13 H13C 0.9600 no
C14 C19 1.392(4) no
C14 C15 1.398(4) no
C15 C16 1.402(3) no
C16 C17 1.399(4) no
C17 C18 1.372(5) no
C17 H17A 0.9300 no
C18 C19 1.390(4) no
C18 H18A 0.9300 no
C19 H19A 0.9300 no

loop_
_geom_torsion_atom_site_label_1
_geom_torsion_atom_site_label_2
_geom_torsion_atom_site_label_3
_geom_torsion_atom_site_label_4
_geom_torsion
_geom_torsion_publ_flag
C10 O2 C2 C1 73.6(3) no
C10 O2 C2 C3 -109.3(3) no
C6 C1 C2 O2 179.2(2) no
C14 C1 C2 O2 0.4(4) no
C6 C1 C2 C3 2.2(4) no
C14 C1 C2 C3 -176.6(2) no
O2 C2 C3 C4 -177.9(2) no
C1 C2 C3 C4 -0.8(4) no
O2 C2 C3 C7 1.8(4) no
C1 C2 C3 C7 178.8(3) no
C2 C3 C4 C5 -0.8(4) no
C7 C3 C4 C5 179.6(3) no
C3 C4 C5 C6 1.0(5) no
C4 C5 C6 C1 0.4(5) no
C2 C1 C6 C5 -2.0(4) no
C14 C1 C6 C5 176.9(3) no
C8 N1 C7 C3 -179.4(3) no
C4 C3 C7 N1 3.3(5) no
C2 C3 C7 N1 -176.4(3) no
C7 N1 C8 O1 178.5(4) no
C11 O3 C10 O2 73.8(4) no
C2 O2 C10 O3 94.8(3) no
C13 O5 C12 O4 -71.3(3) no
C15 O4 C12 O5 -81.9(3) no
C6 C1 C14 C19 62.8(4) no
C2 C1 C14 C19 -118.4(3) no
C6 C1 C14 C15 -114.0(3) no
C2 C1 C14 C15 64.7(4) no
C12 O4 C15 C14 108.9(3) no
C12 O4 C15 C16 -72.6(3) no
C19 C14 C15 O4 -179.4(2) no
C1 C14 C15 O4 -2.4(4) no
C19 C14 C15 C16 2.2(4) no
C1 C14 C15 C16 179.1(2) no
O4 C15 C16 C17 178.5(2) no
C14 C15 C16 C17 -3.0(4) no
O4 C15 C16 C9 -3.5(4) no
C14 C15 C16 C9 175.0(3) no
O6 C9 C16 C17 -9.3(5) no
O6 C9 C16 C15 172.7(3) no
C15 C16 C17 C18 1.6(5) no
C9 C16 C17 C18 -176.4(3) no
C16 C17 C18 C19 0.5(5) no
C17 C18 C19 C14 -1.4(5) no
C15 C14 C19 C18 0.1(4) no
C1 C14 C19 C18 -176.9(3) no

loop_
_cod_related_entry_id
_cod_related_entry_database
_cod_related_entry_code
1 ChemSpider 21128294
